data_7153896
loop_
_publ_author_name
'Hesse, Ronny'
'J\"ager, Anne'
'Schmidt, Arndt W.'
'Kn\"olker, Hans-Joachim'

_publ_section_title
;
 Palladium(ii)-catalysed total synthesis of naturally occurring
 pyrano[3,2-a]carbazole and pyrano[2,3-b]carbazole alkaloids.
;
_journal_issue 23
_journal_name_full 'Organic &amp; biomolecular chemistry'
_journal_page_first 3866
_journal_page_last 3876
_journal_paper_doi 10.1039/c4ob00367e
_journal_volume 12
_journal_year 2014
_chemical_compound_source synthesis
_chemical_formula_moiety 'C19 H19 N O2'
_chemical_formula_sum 'C19 H19 N O2'
_chemical_formula_weight 293.35
_space_group_IT_number 4
_symmetry_cell_setting monoclinic
_symmetry_Int_Tables_number 4
_symmetry_space_group_name_Hall 'P 2yb'
_symmetry_space_group_name_H-M 'P 1 21 1'
_atom_sites_solution_hydrogens geom
_atom_sites_solution_primary direct
_atom_sites_solution_secondary difmap
_audit_creation_method SHELXL-97
_cell_angle_alpha 90.00
_cell_angle_beta 91.33(1)
_cell_angle_gamma 90.00
_cell_formula_units_Z 2
_cell_length_a 6.763(1)
_cell_length_b 8.187(1)
_cell_length_c 13.881(1)
_cell_measurement_reflns_used 886
_cell_measurement_temperature 198(2)
_cell_measurement_theta_max 21.804
_cell_measurement_theta_min 4.134
_cell_volume 768.37(16)
_computing_cell_refinement 'Dirax/lsq (Duisenberg, 1992)'
_computing_data_collection 'Collect (Nonius BV, 1999)'
_computing_data_reduction 'EvalCCD (Duisenberg et al., 2003)'
_computing_molecular_graphics 'ORTEP-3 for Windows (Farrugia, 1997)'
_computing_publication_material 'WinGX (Farrugia 1999), enCIFer (Allen et al. 2004)'
_computing_structure_refinement 'SHELXL-97 (Sheldrick, 1997), WinGX (Farrugia 1999), PLATON (Spek 2005)'
_computing_structure_solution 'SIR2004 (Burla et al., 2005)'
_diffrn_ambient_temperature 198(2)
_diffrn_detector_area_resol_mean 9
_diffrn_measured_fraction_theta_full 0.998
_diffrn_measured_fraction_theta_max 0.998
_diffrn_measurement_device_type KappaCCD
_diffrn_measurement_method \f
_diffrn_radiation_monochromator graphite
_diffrn_radiation_probe x-ray
_diffrn_radiation_type MoK\a
_diffrn_radiation_wavelength 0.71073
_diffrn_reflns_av_R_equivalents 0.0421
_diffrn_reflns_av_sigmaI/netI 0.0386
_diffrn_reflns_limit_h_max 8
_diffrn_reflns_limit_h_min -8
_diffrn_reflns_limit_k_max 9
_diffrn_reflns_limit_k_min -10
_diffrn_reflns_limit_l_max 17
_diffrn_reflns_limit_l_min -16
_diffrn_reflns_number 12481
_diffrn_reflns_theta_full 26.00
_diffrn_reflns_theta_max 26.00
_diffrn_reflns_theta_min 3.01
_diffrn_source 'fine-focus sealed tube'
_exptl_absorpt_coefficient_mu 0.082
_exptl_absorpt_correction_T_max 0.9862
_exptl_absorpt_correction_T_min 0.9719
_exptl_absorpt_correction_type multi-scan
_exptl_absorpt_process_details 'SADABS version 2.10 (Sheldrick,Bruker AXS Inc.,2002)'
_exptl_crystal_colour 'light yellow'
_exptl_crystal_density_diffrn 1.268
_exptl_crystal_density_method 'not measured'
_exptl_crystal_description block
_exptl_crystal_F_000 312
_exptl_crystal_size_max 0.35
_exptl_crystal_size_mid 0.21
_exptl_crystal_size_min 0.17
_refine_diff_density_max 0.201
_refine_diff_density_min -0.171
_refine_diff_density_rms 0.039
_refine_ls_abs_structure_details 'Flack H D (1983), Acta Cryst. A39, 876-881'
_refine_ls_abs_structure_Flack 0.4(12)
_refine_ls_extinction_method none
_refine_ls_goodness_of_fit_ref 1.045
_refine_ls_hydrogen_treatment mixed
_refine_ls_matrix_type full
_refine_ls_number_parameters 207
_refine_ls_number_reflns 2940
_refine_ls_number_restraints 1
_refine_ls_restrained_S_all 1.045
_refine_ls_R_factor_all 0.0547
_refine_ls_R_factor_gt 0.0386
_refine_ls_shift/su_max 0.000
_refine_ls_shift/su_mean 0.000
_refine_ls_structure_factor_coef Fsqd
_refine_ls_weighting_details 'calc w=1/[\s^2^(Fo^2^)+(0.0483P)^2^+0.1314P] where P=(Fo^2^+2Fc^2^)/3'
_refine_ls_weighting_scheme calc
_refine_ls_wR_factor_gt 0.0854
_refine_ls_wR_factor_ref 0.0936
_reflns_number_gt 2458
_reflns_number_total 2940
_reflns_threshold_expression >2sigma(I)
_cod_data_source_file c4ob00367e2.cif
_cod_data_source_block an227
_cod_original_sg_symbol_H-M 'P 21'
_cod_database_code 7153896

loop_
_symmetry_equiv_pos_as_xyz
'x, y, z'
'-x, y+1/2, -z'

loop_
_atom_site_label
_atom_site_type_symbol
_atom_site_fract_x
_atom_site_fract_y
_atom_site_fract_z
_atom_site_U_iso_or_equiv
_atom_site_adp_type
_atom_site_occupancy
_atom_site_symmetry_multiplicity
_atom_site_calc_flag
_atom_site_refinement_flags
C1 C 0.9332(3) 0.0210(2) 0.28575(13) 0.0253(4) Uani 1 1 d .
C2 C 1.1104(3) 0.0894(2) 0.31921(12) 0.0272(4) Uani 1 1 d .
O2 O 1.18109(19) 0.05355(16) 0.41054(9) 0.0318(3) Uani 1 1 d .
C3 C 1.2169(3) 0.2071(2) 0.26730(13) 0.0302(5) Uani 1 1 d .
C4 C 1.1444(3) 0.2534(2) 0.17768(14) 0.0303(5) Uani 1 1 d .
H4 H 1.2133 0.3330 0.1417 0.036 Uiso 1 1 calc R
C4A C 0.9708(3) 0.1845(2) 0.13932(13) 0.0264(4) Uani 1 1 d .
C4B C 0.8589(3) 0.2041(2) 0.04996(13) 0.0264(4) Uani 1 1 d .
C5 C 0.8833(3) 0.2972(2) -0.03330(14) 0.0302(4) Uani 1 1 d .
H5 H 0.9933 0.3686 -0.0383 0.036 Uiso 1 1 calc R
C6 C 0.7467(3) 0.2846(2) -0.10807(13) 0.0302(4) Uani 1 1 d .
H6 H 0.7633 0.3470 -0.1650 0.036 Uiso 1 1 calc R
C7 C 0.5831(3) 0.1802(2) -0.10060(13) 0.0284(4) Uani 1 1 d .
O7 O 0.45558(19) 0.18113(18) -0.17999(9) 0.0334(3) Uani 1 1 d .
C8 C 0.5521(3) 0.0864(2) -0.01962(13) 0.0271(4) Uani 1 1 d .
H8 H 0.4408 0.0162 -0.0148 0.032 Uiso 1 1 calc R
C8A C 0.6933(3) 0.1006(2) 0.05469(13) 0.0258(4) Uani 1 1 d .
N9 N 0.6986(2) 0.0211(2) 0.14286(11) 0.0286(4) Uani 1 1 d .
C9A C 0.8679(3) 0.0704(2) 0.19425(13) 0.0254(4) Uani 1 1 d .
C10 C 0.8256(3) -0.0867(2) 0.34943(13) 0.0297(4) Uani 1 1 d .
H10 H 0.6930 -0.1169 0.3339 0.036 Uiso 1 1 calc R
C11 C 0.9136(3) -0.1423(2) 0.42924(14) 0.0318(5) Uani 1 1 d .
H11 H 0.8405 -0.2070 0.4727 0.038 Uiso 1 1 calc R
C12 C 1.1273(3) -0.1047(3) 0.45228(14) 0.0320(5) Uani 1 1 d .
C13 C 1.1648(3) -0.0835(3) 0.55979(15) 0.0402(5) Uani 1 1 d .
H13A H 1.2978 -0.0391 0.5712 0.060 Uiso 1 1 calc R
H13B H 1.1540 -0.1897 0.5919 0.060 Uiso 1 1 calc R
H13C H 1.0667 -0.0082 0.5857 0.060 Uiso 1 1 calc R
C14 C 1.2633(3) -0.2347(3) 0.41136(17) 0.0464(6) Uani 1 1 d .
H14A H 1.2389 -0.2441 0.3417 0.070 Uiso 1 1 calc R
H14B H 1.2369 -0.3399 0.4422 0.070 Uiso 1 1 calc R
H14C H 1.4014 -0.2036 0.4239 0.070 Uiso 1 1 calc R
C15 C 1.4021(3) 0.2824(3) 0.31166(15) 0.0427(6) Uani 1 1 d .
H15A H 1.4531 0.3659 0.2682 0.064 Uiso 1 1 calc R
H15B H 1.5023 0.1974 0.3220 0.064 Uiso 1 1 calc R
H15C H 1.3707 0.3327 0.3735 0.064 Uiso 1 1 calc R
C16 C 0.2786(3) 0.0853(3) -0.17422(15) 0.0389(5) Uani 1 1 d .
H16A H 0.3137 -0.0303 -0.1676 0.058 Uiso 1 1 calc R
H16B H 0.1976 0.1009 -0.2330 0.058 Uiso 1 1 calc R
H16C H 0.2037 0.1200 -0.1182 0.058 Uiso 1 1 calc R
H9 H 0.614(3) -0.055(3) 0.1595(16) 0.044(7) Uiso 1 1 d .

loop_
_atom_site_aniso_label
_atom_site_aniso_U_11
_atom_site_aniso_U_22
_atom_site_aniso_U_33
_atom_site_aniso_U_23
_atom_site_aniso_U_13
_atom_site_aniso_U_12
C1 0.0288(9) 0.0227(10) 0.0245(9) -0.0010(8) 0.0021(8) -0.0010(8)
C2 0.0333(10) 0.0241(10) 0.0241(10) -0.0014(8) -0.0005(8) 0.0016(9)
O2 0.0374(7) 0.0298(8) 0.0279(7) 0.0032(6) -0.0062(5) -0.0061(6)
C3 0.0319(10) 0.0265(11) 0.0322(10) -0.0039(9) 0.0009(8) -0.0057(9)
C4 0.0302(10) 0.0280(11) 0.0329(11) 0.0033(9) 0.0042(8) -0.0058(8)
C4A 0.0299(10) 0.0218(9) 0.0278(9) 0.0011(8) 0.0045(7) -0.0009(9)
C4B 0.0285(9) 0.0218(10) 0.0289(10) -0.0008(8) 0.0032(7) 0.0006(8)
C5 0.0297(10) 0.0274(10) 0.0336(11) 0.0044(9) 0.0052(8) 0.0001(9)
C6 0.0347(11) 0.0276(11) 0.0285(10) 0.0053(9) 0.0052(8) 0.0025(9)
C7 0.0327(10) 0.0257(10) 0.0268(10) -0.0010(9) -0.0005(8) 0.0104(9)
O7 0.0362(7) 0.0332(8) 0.0304(7) 0.0050(6) -0.0047(6) 0.0020(7)
C8 0.0275(9) 0.0238(10) 0.0300(10) 0.0019(9) 0.0006(8) -0.0002(8)
C8A 0.0294(10) 0.0214(10) 0.0267(10) 0.0015(8) 0.0041(8) 0.0047(8)
N9 0.0307(9) 0.0278(9) 0.0274(8) 0.0030(7) -0.0003(7) -0.0073(7)
C9A 0.0280(9) 0.0223(10) 0.0261(10) -0.0034(8) 0.0032(7) 0.0009(8)
C10 0.0305(10) 0.0285(11) 0.0300(10) 0.0001(9) -0.0007(8) -0.0038(9)
C11 0.0388(11) 0.0283(12) 0.0287(10) 0.0039(8) 0.0037(8) -0.0057(9)
C12 0.0366(11) 0.0262(11) 0.0334(10) 0.0036(9) -0.0003(8) -0.0005(9)
C13 0.0419(12) 0.0442(13) 0.0344(11) 0.0103(10) -0.0060(9) -0.0008(10)
C14 0.0448(13) 0.0380(13) 0.0568(15) 0.0024(11) 0.0079(11) 0.0034(10)
C15 0.0397(12) 0.0471(14) 0.0410(12) 0.0043(11) -0.0034(10) -0.0141(11)
C16 0.0371(11) 0.0431(13) 0.0362(11) 0.0008(10) -0.0062(9) -0.0006(10)

loop_
_atom_type_symbol
_atom_type_description
_atom_type_scat_dispersion_real
_atom_type_scat_dispersion_imag
_atom_type_scat_source
C C 0.0033 0.0016 'International Tables Vol C Tables 4.2.6.8 and 6.1.1.4'
H H 0.0000 0.0000 'International Tables Vol C Tables 4.2.6.8 and 6.1.1.4'
N N 0.0061 0.0033 'International Tables Vol C Tables 4.2.6.8 and 6.1.1.4'
O O 0.0106 0.0060 'International Tables Vol C Tables 4.2.6.8 and 6.1.1.4'

loop_
_geom_angle_atom_site_label_1
_geom_angle_atom_site_label_2
_geom_angle_atom_site_label_3
_geom_angle
C2 C1 C9A 116.01(16)
C2 C1 C10 118.66(16)
C9A C1 C10 125.21(17)
O2 C2 C1 119.95(16)
O2 C2 C3 116.46(16)
C1 C2 C3 123.36(16)
C2 O2 C12 117.88(14)
C4 C3 C2 118.27(17)
C4 C3 C15 121.85(18)
C2 C3 C15 119.85(17)
C3 C4 C4A 120.69(17)
C3 C4 H4 119.7
C4A C4 H4 119.7
C4 C4A C9A 119.05(16)
C4 C4A C4B 134.43(17)
C9A C4A C4B 106.51(16)
C5 C4B C8A 118.45(17)
C5 C4B C4A 134.45(18)
C8A C4B C4A 107.10(15)
C6 C5 C4B 119.52(18)
C6 C5 H5 120.2
C4B C5 H5 120.2
C5 C6 C7 120.37(17)
C5 C6 H6 119.8
C7 C6 H6 119.8
O7 C7 C8 123.19(17)
O7 C7 C6 114.55(16)
C8 C7 C6 122.25(17)
C7 O7 C16 117.25(15)
C7 C8 C8A 116.18(17)
C7 C8 H8 121.9
C8A C8 H8 121.9
N9 C8A C8 128.14(17)
N9 C8A C4B 108.63(16)
C8 C8A C4B 123.23(16)
C8A N9 C9A 108.67(16)
C8A N9 H9 124.2(15)
C9A N9 H9 126.9(15)
N9 C9A C1 128.35(17)
N9 C9A C4A 109.08(16)
C1 C9A C4A 122.57(17)
C11 C10 C1 119.61(18)
C11 C10 H10 120.2
C1 C10 H10 120.2
C10 C11 C12 121.20(18)
C10 C11 H11 119.4
C12 C11 H11 119.4
O2 C12 C11 110.01(16)
O2 C12 C13 104.47(17)
C11 C12 C13 111.72(17)
O2 C12 C14 108.15(15)
C11 C12 C14 111.27(18)
C13 C12 C14 110.95(18)
C12 C13 H13A 109.5
C12 C13 H13B 109.5
H13A C13 H13B 109.5
C12 C13 H13C 109.5
H13A C13 H13C 109.5
H13B C13 H13C 109.5
C12 C14 H14A 109.5
C12 C14 H14B 109.5
H14A C14 H14B 109.5
C12 C14 H14C 109.5
H14A C14 H14C 109.5
H14B C14 H14C 109.5
C3 C15 H15A 109.5
C3 C15 H15B 109.5
H15A C15 H15B 109.5
C3 C15 H15C 109.5
H15A C15 H15C 109.5
H15B C15 H15C 109.5
O7 C16 H16A 109.5
O7 C16 H16B 109.5
H16A C16 H16B 109.5
O7 C16 H16C 109.5
H16A C16 H16C 109.5
H16B C16 H16C 109.5

loop_
_geom_bond_atom_site_label_1
_geom_bond_atom_site_label_2
_geom_bond_distance
C1 C2 1.393(3)
C1 C9A 1.395(3)
C1 C10 1.455(3)
C2 O2 1.376(2)
C2 C3 1.411(3)
O2 C12 1.469(2)
C3 C4 1.380(3)
C3 C15 1.514(3)
C4 C4A 1.397(3)
C4 H4 0.9500
C4A C9A 1.401(3)
C4A C4B 1.447(3)
C4B C5 1.397(3)
C4B C8A 1.407(3)
C5 C6 1.377(3)
C5 H5 0.9500
C6 C7 1.404(3)
C6 H6 0.9500
C7 O7 1.384(2)
C7 C8 1.381(3)
O7 C16 1.435(3)
C8 C8A 1.394(3)
C8 H8 0.9500
C8A N9 1.386(2)
N9 C9A 1.395(2)
N9 H9 0.88(3)
C10 C11 1.326(3)
C10 H10 0.9500
C11 C12 1.504(3)
C11 H11 0.9500
C12 C13 1.518(3)
C12 C14 1.525(3)
C13 H13A 0.9800
C13 H13B 0.9800
C13 H13C 0.9800
C14 H14A 0.9800
C14 H14B 0.9800
C14 H14C 0.9800
C15 H15A 0.9800
C15 H15B 0.9800
C15 H15C 0.9800
C16 H16A 0.9800
C16 H16B 0.9800
C16 H16C 0.9800

loop_
_geom_torsion_atom_site_label_1
_geom_torsion_atom_site_label_2
_geom_torsion_atom_site_label_3
_geom_torsion_atom_site_label_4
_geom_torsion
C9A C1 C2 O2 176.92(16)
C10 C1 C2 O2 0.6(3)
C9A C1 C2 C3 2.6(3)
C10 C1 C2 C3 -173.77(17)
C1 C2 O2 C12 28.0(2)
C3 C2 O2 C12 -157.26(16)
O2 C2 C3 C4 -176.33(17)
C1 C2 C3 C4 -1.8(3)
O2 C2 C3 C15 1.9(3)
C1 C2 C3 C15 176.41(19)
C2 C3 C4 C4A -0.4(3)
C15 C3 C4 C4A -178.60(19)
C3 C4 C4A C9A 1.7(3)
C3 C4 C4A C4B -179.4(2)
C4 C4A C4B C5 1.6(4)
C9A C4A C4B C5 -179.4(2)
C4 C4A C4B C8A -179.2(2)
C9A C4A C4B C8A -0.2(2)
C8A C4B C5 C6 -0.4(3)
C4A C4B C5 C6 178.8(2)
C4B C5 C6 C7 0.5(3)
C5 C6 C7 O7 178.92(17)
C5 C6 C7 C8 -0.2(3)
C8 C7 O7 C16 3.2(3)
C6 C7 O7 C16 -175.93(17)
O7 C7 C8 C8A -179.28(17)
C6 C7 C8 C8A -0.2(3)
C7 C8 C8A N9 -179.82(18)
C7 C8 C8A C4B 0.4(3)
C5 C4B C8A N9 -179.91(17)
C4A C4B C8A N9 0.7(2)
C5 C4B C8A C8 -0.1(3)
C4A C4B C8A C8 -179.45(17)
C8 C8A N9 C9A 179.18(18)
C4B C8A N9 C9A -1.0(2)
C8A N9 C9A C1 -179.57(18)
C8A N9 C9A C4A 0.9(2)
C2 C1 C9A N9 179.28(18)
C10 C1 C9A N9 -4.6(3)
C2 C1 C9A C4A -1.2(3)
C10 C1 C9A C4A 174.85(19)
C4 C4A C9A N9 178.75(17)
C4B C4A C9A N9 -0.4(2)
C4 C4A C9A C1 -0.8(3)
C4B C4A C9A C1 180.00(17)
C2 C1 C10 C11 -12.9(3)
C9A C1 C10 C11 171.15(19)
C1 C10 C11 C12 -3.9(3)
C2 O2 C12 C11 -41.3(2)
C2 O2 C12 C13 -161.37(15)
C2 O2 C12 C14 80.4(2)
C10 C11 C12 O2 29.6(3)
C10 C11 C12 C13 145.1(2)
C10 C11 C12 C14 -90.2(2)
